data_7008765
loop_
_publ_author_name
'Westra, Arjan N.'
'Bourne, Susan A.'
'Koch, Klaus R.'

_publ_section_title
;
 First metallamacrocyclic complexes of Pt(iv) with
 3,3,3',3'-tetraalkyl-1,1'-phenylenedicarbonylbis(thioureas): synthesis
 by direct or electrolytic oxidative addition of I(2), Br(2) and Cl(2).
;
_journal_issue 17
_journal_name_full 'Dalton transactions (Cambridge, England : 2003)'
_journal_page_first 2916
_journal_page_last 2924
_journal_paper_doi 10.1039/b507188g
_journal_year 2005
_chemical_formula_moiety 'C36 H48 I4 N8 O4 Pt2 S4'
_chemical_formula_sum 'C36 H48 I4 N8 O4 Pt2 S4'
_chemical_formula_weight 1682.84
_chemical_name_common
;
cis-Bis((mu2-3,3,3',3'-tetraethyl-1,1'-
isophthaloylbis(thioureato))di iodoplatinum(IV))
;
_chemical_name_systematic
;
cis-Bis((mu2-3,3,3',3'-tetraethyl-1,1'-isophthaloylbis(thioureato))di
iodoplatinum(IV))
;
_chemical_temperature_decomposition_gt 190
_space_group_IT_number 2
_symmetry_cell_setting triclinic
_symmetry_space_group_name_Hall '-P 1'
_symmetry_space_group_name_H-M 'P -1'
_atom_sites_solution_hydrogens geom
_atom_sites_solution_primary heavy
_atom_sites_solution_secondary difmap
_audit_creation_method 'SHELXL-97 and enCIFer'
_cell_angle_alpha 84.50(3)
_cell_angle_beta 87.24(3)
_cell_angle_gamma 80.80(3)
_cell_formula_units_Z 1
_cell_length_a 10.087(2)
_cell_length_b 10.498(2)
_cell_length_c 11.975(2)
_cell_measurement_temperature 173(2)
_cell_volume 1245.3(4)
_computing_cell_refinement 'DENZO_SMN (Otwinowski & Minor, 1997)'
_computing_data_collection 'COLLECT (Nonius, 1998)'
_computing_data_reduction 'DENZO_SMN (Otwinowski & Minor, 1997)'
_computing_molecular_graphics 'X-SEED (Barbour, 1999)'
_computing_publication_material 'X-SEED (Barbour, 1999)'
_computing_structure_refinement 'SHELXL-97 (Sheldrick, 1997)'
_computing_structure_solution 'SHELXS-97 (Sheldrick, 1990)'
_diffrn_ambient_temperature 173(2)
_diffrn_measured_fraction_theta_full 0.994
_diffrn_measured_fraction_theta_max 0.994
_diffrn_measurement_device_type 'Nonius Kappa CCD'
_diffrn_measurement_method '\f and \w scans to fill Ewald sphere'
_diffrn_radiation_monochromator graphite
_diffrn_radiation_source 'fine-focus sealed tube'
_diffrn_radiation_type MoK\a
_diffrn_radiation_wavelength 0.71073
_diffrn_reflns_av_R_equivalents 0.0308
_diffrn_reflns_av_sigmaI/netI 0.0273
_diffrn_reflns_limit_h_max 13
_diffrn_reflns_limit_h_min -13
_diffrn_reflns_limit_k_max 13
_diffrn_reflns_limit_k_min -13
_diffrn_reflns_limit_l_max 15
_diffrn_reflns_limit_l_min -15
_diffrn_reflns_number 37186
_diffrn_reflns_theta_full 28.00
_diffrn_reflns_theta_max 28.00
_diffrn_reflns_theta_min 3.79
_exptl_absorpt_coefficient_mu 8.301
_exptl_absorpt_correction_T_max 0.66
_exptl_absorpt_correction_T_min 0.50
_exptl_absorpt_correction_type empirical
_exptl_absorpt_process_details 'Scalepack (Otwinowski &Minor,1997)'
_exptl_crystal_colour Black
_exptl_crystal_density_diffrn 2.244
_exptl_crystal_density_method 'not measured'
_exptl_crystal_description Prism
_exptl_crystal_F_000 784
_exptl_crystal_size_max 0.09
_exptl_crystal_size_mid 0.07
_exptl_crystal_size_min 0.05
_refine_diff_density_max 1.351
_refine_diff_density_min -1.538
_refine_diff_density_rms 0.101
_refine_ls_extinction_coef 0.00297(11)
_refine_ls_extinction_expression Fc^*^=kFc[1+0.001xFc^2^\l^3^/sin(2\q)]^-1/4^
_refine_ls_extinction_method SHELXL
_refine_ls_goodness_of_fit_ref 1.041
_refine_ls_hydrogen_treatment constr
_refine_ls_matrix_type full
_refine_ls_number_parameters 267
_refine_ls_number_reflns 5971
_refine_ls_number_restraints 0
_refine_ls_restrained_S_all 1.041
_refine_ls_R_factor_all 0.0277
_refine_ls_R_factor_gt 0.0220
_refine_ls_shift/su_max 0.002
_refine_ls_shift/su_mean 0.000
_refine_ls_structure_factor_coef Fsqd
_refine_ls_weighting_details 'calc w=1/[\s^2^(Fo^2^)+(0.0000P)^2^+2.7544P] where P=(Fo^2^+2Fc^2^)/3'
_refine_ls_weighting_scheme calc
_refine_ls_wR_factor_gt 0.0457
_refine_ls_wR_factor_ref 0.0479
_reflns_number_gt 5346
_reflns_number_total 5971
_reflns_threshold_expression >2sigma(I)
_cod_data_source_file b507188g.txt
_cod_data_source_block 22MetmacPtI4
_cod_depositor_comments
;
The following automatic conversions were performed:
'_exptl_absorpt_correction_type' value 'Empirical' changed to 'empirical'
according to '/home/saulius/struct/CIF-dictionaries/cif_core.dic'
dictionary named 'cif_core.dic' version 2.4.1 from 2010-06-29.

Automatic conversion script
Id: cif_fix_enum 1527 2010-12-29 10:47:43Z saulius 

The following automatic conversions were performed:

'_chemical_melting_point' tag was changed to
'_chemical_temperature_decomposition_gt' since the value was
specified 'more than' ('>') a certain temperature. The value '> 190
(decomp.)' was changed to '190' - it should be numeric and without a
unit designator.

Automatic conversion script
Id: cif_fix_values 1646 2011-03-28 12:23:43Z adriana 
;
_cod_original_sg_symbol_H-M P-1
_cod_database_code 7008765

loop_
_symmetry_equiv_pos_as_xyz
'x, y, z'
'-x, -y, -z'

loop_
_atom_site_label
_atom_site_type_symbol
_atom_site_fract_x
_atom_site_fract_y
_atom_site_fract_z
_atom_site_U_iso_or_equiv
_atom_site_adp_type
_atom_site_occupancy
_atom_site_symmetry_multiplicity
_atom_site_calc_flag
_atom_site_refinement_flags
_atom_site_disorder_assembly
_atom_site_disorder_group
Pt1 Pt 0.646294(12) 0.241846(11) 0.737123(10) 0.02074(5) Uani 1 1 d . . .
I1 I 0.52374(3) 0.42690(2) 0.86105(2) 0.04085(7) Uani 1 1 d . . .
I2 I 0.77312(3) 0.05910(2) 0.61216(2) 0.03773(7) Uani 1 1 d . . .
S1 S 0.54880(9) 0.09019(8) 0.85025(7) 0.02564(17) Uani 1 1 d . . .
S2 S 0.17887(9) 0.79528(9) 0.14530(8) 0.0345(2) Uani 1 1 d . . .
O1 O 0.4877(2) 0.2782(2) 0.6308(2) 0.0298(5) Uani 1 1 d . . .
O2 O 0.2796(2) 0.6193(2) 0.3689(2) 0.0297(5) Uani 1 1 d . . .
N1 N 0.3977(3) 0.0848(3) 0.6658(2) 0.0268(6) Uani 1 1 d . . .
N2 N 0.4747(3) -0.1081(3) 0.7611(2) 0.0275(6) Uani 1 1 d . . .
N3 N 0.0934(3) 0.5841(3) 0.2715(2) 0.0249(6) Uani 1 1 d . . .
N4 N -0.0405(3) 0.6964(3) 0.1384(3) 0.0314(7) Uani 1 1 d . . .
C1 C 0.0613(3) 0.2605(3) 0.4900(3) 0.0289(7) Uani 1 1 d . . .
H1 H -0.0167 0.2201 0.4916 0.035 Uiso 1 1 calc R . .
C2 C 0.1692(3) 0.2051(3) 0.5548(3) 0.0258(7) Uani 1 1 d . . .
H2 H 0.1658 0.1260 0.5997 0.031 Uiso 1 1 calc R . .
C3 C 0.2830(3) 0.2657(3) 0.5542(3) 0.0219(6) Uani 1 1 d . . .
C4 C 0.2873(3) 0.3823(3) 0.4887(3) 0.0220(6) Uani 1 1 d . . .
H4 H 0.3635 0.4250 0.4898 0.026 Uiso 1 1 calc R . .
C5 C 0.1796(3) 0.4361(3) 0.4218(3) 0.0211(6) Uani 1 1 d . . .
C6 C 0.0664(3) 0.3742(3) 0.4230(3) 0.0258(7) Uani 1 1 d . . .
H6 H -0.0072 0.4107 0.3775 0.031 Uiso 1 1 calc R . .
C31 C 0.3993(3) 0.2054(3) 0.6243(3) 0.0228(6) Uani 1 1 d . . .
C32 C 0.4720(3) 0.0187(3) 0.7486(3) 0.0231(6) Uani 1 1 d . . .
C33 C 0.5416(4) -0.1931(3) 0.8538(3) 0.0340(8) Uani 1 1 d . . .
H33A H 0.4886 -0.2635 0.8769 0.041 Uiso 1 1 calc R . .
H33B H 0.5442 -0.1424 0.9190 0.041 Uiso 1 1 calc R . .
C34 C 0.6822(5) -0.2515(4) 0.8212(4) 0.0483(11) Uani 1 1 d . . .
H34A H 0.6815 -0.2916 0.7507 0.072 Uiso 1 1 calc R . .
H34B H 0.7179 -0.3174 0.8804 0.072 Uiso 1 1 calc R . .
H34C H 0.7391 -0.1835 0.8113 0.072 Uiso 1 1 calc R . .
C35 C 0.4116(4) -0.1752(4) 0.6797(3) 0.0426(10) Uani 1 1 d . . .
H35A H 0.4644 -0.2623 0.6732 0.051 Uiso 1 1 calc R . .
H35B H 0.4132 -0.1259 0.6050 0.051 Uiso 1 1 calc R . .
C36 C 0.2686(6) -0.1885(6) 0.7145(5) 0.0740(18) Uani 1 1 d . . .
H36A H 0.2658 -0.2305 0.7911 0.111 Uiso 1 1 calc R . .
H36B H 0.2332 -0.2412 0.6632 0.111 Uiso 1 1 calc R . .
H36C H 0.2136 -0.1025 0.7119 0.111 Uiso 1 1 calc R . .
C51 C 0.1862(3) 0.5577(3) 0.3470(3) 0.0216(6) Uani 1 1 d . . .
C52 C 0.0743(3) 0.6836(3) 0.1915(3) 0.0243(7) Uani 1 1 d . . .
C53 C -0.0751(4) 0.7942(4) 0.0435(4) 0.0497(12) Uani 1 1 d . . .
H53A H -0.1322 0.7602 -0.0079 0.060 Uiso 1 1 calc R . .
H53B H 0.0082 0.8105 0.0013 0.060 Uiso 1 1 calc R . .
C54 C -0.1482(5) 0.9193(5) 0.0817(6) 0.082(2) Uani 1 1 d . . .
H54A H -0.2314 0.9038 0.1227 0.124 Uiso 1 1 calc R . .
H54B H -0.1698 0.9815 0.0163 0.124 Uiso 1 1 calc R . .
H54C H -0.0911 0.9544 0.1311 0.124 Uiso 1 1 calc R . .
C55 C -0.1440(4) 0.6148(4) 0.1751(4) 0.0388(9) Uani 1 1 d . . .
H55A H -0.2338 0.6637 0.1568 0.047 Uiso 1 1 calc R . .
H55B H -0.1419 0.5955 0.2576 0.047 Uiso 1 1 calc R . .
C56 C -0.1239(5) 0.4892(4) 0.1206(4) 0.0544(12) Uani 1 1 d . . .
H56A H -0.1276 0.5077 0.0390 0.082 Uiso 1 1 calc R . .
H56B H -0.1948 0.4390 0.1475 0.082 Uiso 1 1 calc R . .
H56C H -0.0361 0.4394 0.1401 0.082 Uiso 1 1 calc R . .

loop_
_atom_site_aniso_label
_atom_site_aniso_U_11
_atom_site_aniso_U_22
_atom_site_aniso_U_33
_atom_site_aniso_U_23
_atom_site_aniso_U_13
_atom_site_aniso_U_12
Pt1 0.02538(7) 0.01529(7) 0.02226(7) 0.00436(4) -0.00486(4) -0.00768(4)
I1 0.04627(15) 0.02187(12) 0.05654(17) -0.01210(11) 0.00709(12) -0.00926(10)
I2 0.04599(15) 0.03209(13) 0.03525(14) -0.00568(10) 0.01240(11) -0.00907(11)
S1 0.0398(5) 0.0199(4) 0.0195(4) 0.0027(3) -0.0017(3) -0.0140(3)
S2 0.0355(5) 0.0330(5) 0.0364(5) 0.0171(4) -0.0172(4) -0.0171(4)
O1 0.0318(13) 0.0235(12) 0.0355(13) 0.0118(10) -0.0144(10) -0.0137(10)
O2 0.0336(13) 0.0276(12) 0.0294(13) 0.0125(10) -0.0113(10) -0.0153(10)
N1 0.0323(15) 0.0190(13) 0.0303(15) 0.0053(11) -0.0077(12) -0.0104(11)
N2 0.0410(16) 0.0169(13) 0.0261(14) 0.0029(11) -0.0091(12) -0.0093(12)
N3 0.0258(14) 0.0208(13) 0.0276(14) 0.0062(11) -0.0051(11) -0.0058(11)
N4 0.0269(15) 0.0304(16) 0.0368(17) 0.0125(13) -0.0096(12) -0.0101(12)
C1 0.0253(16) 0.0263(17) 0.0364(19) 0.0041(14) -0.0020(14) -0.0115(13)
C2 0.0300(17) 0.0205(16) 0.0277(17) 0.0039(13) -0.0008(13) -0.0099(13)
C3 0.0251(15) 0.0175(15) 0.0235(15) 0.0001(12) -0.0010(12) -0.0061(12)
C4 0.0235(15) 0.0191(15) 0.0243(16) 0.0017(12) 0.0001(12) -0.0083(12)
C5 0.0242(15) 0.0163(14) 0.0226(15) 0.0011(12) 0.0000(12) -0.0044(12)
C6 0.0212(15) 0.0267(17) 0.0293(17) 0.0015(13) -0.0027(13) -0.0053(13)
C31 0.0270(16) 0.0201(15) 0.0227(16) 0.0014(12) -0.0028(12) -0.0092(12)
C32 0.0278(16) 0.0191(15) 0.0233(16) 0.0025(12) -0.0027(12) -0.0084(12)
C33 0.059(2) 0.0174(16) 0.0264(18) 0.0068(13) -0.0127(16) -0.0114(16)
C34 0.059(3) 0.034(2) 0.052(3) 0.0028(19) -0.023(2) -0.0043(19)
C35 0.070(3) 0.0213(18) 0.041(2) 0.0021(16) -0.026(2) -0.0177(18)
C36 0.087(4) 0.070(4) 0.076(4) 0.023(3) -0.033(3) -0.054(3)
C51 0.0237(15) 0.0176(15) 0.0233(15) 0.0008(12) 0.0017(12) -0.0052(12)
C52 0.0259(16) 0.0199(15) 0.0266(16) 0.0014(13) -0.0024(13) -0.0032(12)
C53 0.043(2) 0.058(3) 0.050(3) 0.028(2) -0.027(2) -0.024(2)
C54 0.044(3) 0.065(4) 0.117(5) 0.058(3) 0.004(3) 0.012(2)
C55 0.0247(18) 0.042(2) 0.050(2) 0.0121(18) -0.0100(16) -0.0133(16)
C56 0.049(3) 0.047(3) 0.072(3) 0.001(2) -0.005(2) -0.025(2)

loop_
_atom_type_symbol
_atom_type_description
_atom_type_scat_dispersion_real
_atom_type_scat_dispersion_imag
_atom_type_scat_source
C C 0.0033 0.0016 'International Tables Vol C Tables 4.2.6.8 and 6.1.1.4'
H H 0.0000 0.0000 'International Tables Vol C Tables 4.2.6.8 and 6.1.1.4'
N N 0.0061 0.0033 'International Tables Vol C Tables 4.2.6.8 and 6.1.1.4'
O O 0.0106 0.0060 'International Tables Vol C Tables 4.2.6.8 and 6.1.1.4'
S S 0.1246 0.1234 'International Tables Vol C Tables 4.2.6.8 and 6.1.1.4'
I I -0.4742 1.8119 'International Tables Vol C Tables 4.2.6.8 and 6.1.1.4'
Pt Pt -1.7033 8.3905 'International Tables Vol C Tables 4.2.6.8 and 6.1.1.4'

loop_
_geom_angle_atom_site_label_1
_geom_angle_atom_site_label_2
_geom_angle_atom_site_label_3
_geom_angle
_geom_angle_site_symmetry_1
_geom_angle_site_symmetry_3
_geom_angle_publ_flag
O2 Pt1 O1 83.52(9) 2_666 . ?
O2 Pt1 S2 95.98(7) 2_666 2_666 ?
O1 Pt1 S2 179.21(7) . 2_666 ?
O2 Pt1 S1 175.99(7) 2_666 . ?
O1 Pt1 S1 92.56(7) . . ?
S2 Pt1 S1 87.93(4) 2_666 . ?
O2 Pt1 I1 89.28(8) 2_666 . ?
O1 Pt1 I1 89.62(8) . . ?
S2 Pt1 I1 89.75(4) 2_666 . ?
S1 Pt1 I1 89.84(3) . . ?
O2 Pt1 I2 89.79(8) 2_666 . ?
O1 Pt1 I2 90.93(8) . . ?
S2 Pt1 I2 89.69(4) 2_666 . ?
S1 Pt1 I2 91.13(3) . . ?
I1 Pt1 I2 178.86(3) . . ?
C32 S1 Pt1 100.21(11) . . ?
C52 S2 Pt1 106.11(11) . 2_666 ?
C31 O1 Pt1 125.7(2) . . ?
C51 O2 Pt1 125.6(2) . 2_666 ?
C31 N1 C32 127.4(3) . . ?
C32 N2 C33 123.6(3) . . ?
C32 N2 C35 121.3(3) . . ?
C33 N2 C35 115.1(3) . . ?
C51 N3 C52 128.9(3) . . ?
C52 N4 C53 122.9(3) . . ?
C52 N4 C55 121.1(3) . . ?
C53 N4 C55 116.0(3) . . ?
C6 C1 C2 120.3(3) . . ?
C6 C1 H1 119.8 . . ?
C2 C1 H1 119.8 . . ?
C1 C2 C3 120.0(3) . . ?
C1 C2 H2 120.0 . . ?
C3 C2 H2 120.0 . . ?
C4 C3 C2 119.9(3) . . ?
C4 C3 C31 120.3(3) . . ?
C2 C3 C31 119.8(3) . . ?
C5 C4 C3 119.8(3) . . ?
C5 C4 H4 120.1 . . ?
C3 C4 H4 120.1 . . ?
C4 C5 C6 119.7(3) . . ?
C4 C5 C51 120.2(3) . . ?
C6 C5 C51 120.1(3) . . ?
C1 C6 C5 120.3(3) . . ?
C1 C6 H6 119.9 . . ?
C5 C6 H6 119.9 . . ?
O1 C31 N1 130.0(3) . . ?
O1 C31 C3 114.1(3) . . ?
N1 C31 C3 115.8(3) . . ?
N2 C32 N1 116.9(3) . . ?
N2 C32 S1 118.1(2) . . ?
N1 C32 S1 124.6(2) . . ?
N2 C33 C34 112.1(3) . . ?
N2 C33 H33A 109.2 . . ?
C34 C33 H33A 109.2 . . ?
N2 C33 H33B 109.2 . . ?
C34 C33 H33B 109.2 . . ?
H33A C33 H33B 107.9 . . ?
C33 C34 H34A 109.5 . . ?
C33 C34 H34B 109.5 . . ?
H34A C34 H34B 109.5 . . ?
C33 C34 H34C 109.5 . . ?
H34A C34 H34C 109.5 . . ?
H34B C34 H34C 109.5 . . ?
N2 C35 C36 111.7(4) . . ?
N2 C35 H35A 109.3 . . ?
C36 C35 H35A 109.3 . . ?
N2 C35 H35B 109.3 . . ?
C36 C35 H35B 109.3 . . ?
H35A C35 H35B 107.9 . . ?
C35 C36 H36A 109.5 . . ?
C35 C36 H36B 109.5 . . ?
H36A C36 H36B 109.5 . . ?
C35 C36 H36C 109.5 . . ?
H36A C36 H36C 109.5 . . ?
H36B C36 H36C 109.5 . . ?
O2 C51 N3 130.9(3) . . ?
O2 C51 C5 114.4(3) . . ?
N3 C51 C5 114.6(3) . . ?
N4 C52 N3 115.1(3) . . ?
N4 C52 S2 115.3(2) . . ?
N3 C52 S2 129.6(2) . . ?
N4 C53 C54 112.0(4) . . ?
N4 C53 H53A 109.2 . . ?
C54 C53 H53A 109.2 . . ?
N4 C53 H53B 109.2 . . ?
C54 C53 H53B 109.2 . . ?
H53A C53 H53B 107.9 . . ?
C53 C54 H54A 109.5 . . ?
C53 C54 H54B 109.5 . . ?
H54A C54 H54B 109.5 . . ?
C53 C54 H54C 109.5 . . ?
H54A C54 H54C 109.5 . . ?
H54B C54 H54C 109.5 . . ?
N4 C55 C56 112.6(4) . . ?
N4 C55 H55A 109.1 . . ?
C56 C55 H55A 109.1 . . ?
N4 C55 H55B 109.1 . . ?
C56 C55 H55B 109.1 . . ?
H55A C55 H55B 107.8 . . ?
C55 C56 H56A 109.5 . . ?
C55 C56 H56B 109.5 . . ?
H56A C56 H56B 109.5 . . ?
C55 C56 H56C 109.5 . . ?
H56A C56 H56C 109.5 . . ?
H56B C56 H56C 109.5 . . ?

loop_
_geom_bond_atom_site_label_1
_geom_bond_atom_site_label_2
_geom_bond_distance
_geom_bond_site_symmetry_2
_geom_bond_publ_flag
Pt1 O2 2.049(2) 2_666 ?
Pt1 O1 2.057(2) . ?
Pt1 S2 2.2712(11) 2_666 ?
Pt1 S1 2.3013(11) . ?
Pt1 I1 2.6671(9) . ?
Pt1 I2 2.6718(9) . ?
S1 C32 1.760(3) . ?
S2 C52 1.734(3) . ?
S2 Pt1 2.2712(11) 2_666 ?
O1 C31 1.273(4) . ?
O2 C51 1.275(4) . ?
O2 Pt1 2.049(2) 2_666 ?
N1 C31 1.317(4) . ?
N1 C32 1.341(4) . ?
N2 C32 1.321(4) . ?
N2 C33 1.474(4) . ?
N2 C35 1.479(4) . ?
N3 C51 1.312(4) . ?
N3 C52 1.344(4) . ?
N4 C52 1.330(4) . ?
N4 C53 1.471(5) . ?
N4 C55 1.479(4) . ?
C1 C6 1.380(5) . ?
C1 C2 1.385(5) . ?
C1 H1 0.9500 . ?
C2 C3 1.398(4) . ?
C2 H2 0.9500 . ?
C3 C4 1.394(4) . ?
C3 C31 1.496(4) . ?
C4 C5 1.394(4) . ?
C4 H4 0.9500 . ?
C5 C6 1.400(4) . ?
C5 C51 1.496(4) . ?
C6 H6 0.9500 . ?
C33 C34 1.502(6) . ?
C33 H33A 0.9900 . ?
C33 H33B 0.9900 . ?
C34 H34A 0.9800 . ?
C34 H34B 0.9800 . ?
C34 H34C 0.9800 . ?
C35 C36 1.507(7) . ?
C35 H35A 0.9900 . ?
C35 H35B 0.9900 . ?
C36 H36A 0.9800 . ?
C36 H36B 0.9800 . ?
C36 H36C 0.9800 . ?
C53 C54 1.500(8) . ?
C53 H53A 0.9900 . ?
C53 H53B 0.9900 . ?
C54 H54A 0.9800 . ?
C54 H54B 0.9800 . ?
C54 H54C 0.9800 . ?
C55 C56 1.507(6) . ?
C55 H55A 0.9900 . ?
C55 H55B 0.9900 . ?
C56 H56A 0.9800 . ?
C56 H56B 0.9800 . ?
C56 H56C 0.9800 . ?

loop_
_geom_torsion_atom_site_label_1
_geom_torsion_atom_site_label_2
_geom_torsion_atom_site_label_3
_geom_torsion_atom_site_label_4
_geom_torsion
_geom_torsion_site_symmetry_1
_geom_torsion_site_symmetry_2
_geom_torsion_site_symmetry_3
_geom_torsion_site_symmetry_4
_geom_torsion_publ_flag
O1 Pt1 S1 C32 36.43(13) . . . . ?
S2 Pt1 S1 C32 -144.20(12) 2_666 . . . ?
I1 Pt1 S1 C32 126.04(11) . . . . ?
I2 Pt1 S1 C32 -54.55(11) . . . . ?
O2 Pt1 O1 C31 163.4(3) 2_666 . . . ?
S1 Pt1 O1 C31 -17.5(3) . . . . ?
I1 Pt1 O1 C31 -107.3(3) . . . . ?
I2 Pt1 O1 C31 73.7(3) . . . . ?
C6 C1 C2 C3 1.2(5) . . . . ?
C1 C2 C3 C4 0.4(5) . . . . ?
C1 C2 C3 C31 -179.9(3) . . . . ?
C2 C3 C4 C5 -1.8(5) . . . . ?
C31 C3 C4 C5 178.5(3) . . . . ?
C3 C4 C5 C6 1.6(5) . . . . ?
C3 C4 C5 C51 -176.9(3) . . . . ?
C2 C1 C6 C5 -1.4(5) . . . . ?
C4 C5 C6 C1 0.0(5) . . . . ?
C51 C5 C6 C1 178.5(3) . . . . ?
Pt1 O1 C31 N1 -12.8(5) . . . . ?
Pt1 O1 C31 C3 170.2(2) . . . . ?
C32 N1 C31 O1 18.3(6) . . . . ?
C32 N1 C31 C3 -164.7(3) . . . . ?
C4 C3 C31 O1 10.1(4) . . . . ?
C2 C3 C31 O1 -169.6(3) . . . . ?
C4 C3 C31 N1 -167.4(3) . . . . ?
C2 C3 C31 N1 12.9(5) . . . . ?
C33 N2 C32 N1 -174.5(3) . . . . ?
C35 N2 C32 N1 6.8(5) . . . . ?
C33 N2 C32 S1 -1.7(5) . . . . ?
C35 N2 C32 S1 179.6(3) . . . . ?
C31 N1 C32 N2 -166.3(3) . . . . ?
C31 N1 C32 S1 21.4(5) . . . . ?
Pt1 S1 C32 N2 140.7(3) . . . . ?
Pt1 S1 C32 N1 -47.1(3) . . . . ?
C32 N2 C33 C34 -94.8(4) . . . . ?
C35 N2 C33 C34 83.9(4) . . . . ?
C32 N2 C35 C36 -92.5(4) . . . . ?
C33 N2 C35 C36 88.8(4) . . . . ?
Pt1 O2 C51 N3 -19.3(5) 2_666 . . . ?
Pt1 O2 C51 C5 162.2(2) 2_666 . . . ?
C52 N3 C51 O2 3.0(6) . . . . ?
C52 N3 C51 C5 -178.5(3) . . . . ?
C4 C5 C51 O2 -15.0(4) . . . . ?
C6 C5 C51 O2 166.5(3) . . . . ?
C4 C5 C51 N3 166.3(3) . . . . ?
C6 C5 C51 N3 -12.2(4) . . . . ?
C53 N4 C52 N3 -175.9(4) . . . . ?
C55 N4 C52 N3 6.5(5) . . . . ?
C53 N4 C52 S2 2.7(5) . . . . ?
C55 N4 C52 S2 -174.9(3) . . . . ?
C51 N3 C52 N4 -169.9(3) . . . . ?
C51 N3 C52 S2 11.7(6) . . . . ?
Pt1 S2 C52 N4 174.8(2) 2_666 . . . ?
Pt1 S2 C52 N3 -6.8(4) 2_666 . . . ?
C52 N4 C53 C54 -89.9(5) . . . . ?
C55 N4 C53 C54 87.8(5) . . . . ?
C52 N4 C55 C56 -88.4(4) . . . . ?
C53 N4 C55 C56 93.8(4) . . . . ?
